data_1553255
loop_
_publ_author_name
'Xue, Yu'
'Song, Peiran'
'Song, Zilan'
'Wang, Aoli'
'Tong, Linjiang'
'Geng, Meiyu'
'Ding, Jian'
'Liu, Qingsong'
'Sun, Liping'
'Xie, Hua'
'Zhang, Ao'

_publ_section_title
;
 Discovery of 4,7-Diamino-5-(4-phenoxyphenyl)-6-methylene-pyrimido[5,4-
 b]pyrrolizines as Novel Bruton's Tyrosine Kinase Inhibitors.
;
_journal_issue 10
_journal_name_full 'Journal of medicinal chemistry'
_journal_page_first 4608
_journal_page_last 4627
_journal_paper_doi 10.1021/acs.jmedchem.8b00441
_journal_volume 61
_journal_year 2018
_chemical_absolute_configuration rmad
_chemical_formula_moiety 'C12 H11 N O3'
_chemical_formula_sum 'C12 H11 N O3'
_chemical_formula_weight 217.22
_space_group_crystal_system orthorhombic
_space_group_IT_number 19
_space_group_name_Hall 'P 2ac 2ab'
_space_group_name_H-M_alt 'P 21 21 21'
_atom_sites_solution_hydrogens geom
_atom_sites_solution_primary dual
_audit_creation_date 2017-03-30
_audit_creation_method
;
Olex2 1.2-alpha
(compiled 2017.03.28 svn.r3405 for OlexSys, GUI svn.r5332)
;
_cell_angle_alpha 90
_cell_angle_beta 90
_cell_angle_gamma 90
_cell_formula_units_Z 4
_cell_length_a 6.9170(3)
_cell_length_b 8.4769(3)
_cell_length_c 18.1729(7)
_cell_measurement_reflns_used 5898
_cell_measurement_temperature 173
_cell_measurement_theta_max 68.076
_cell_measurement_theta_min 4.867
_cell_volume 1065.56(7)
_computing_cell_refinement 'SAINT v8.37A (Bruker, 2015)'
_computing_data_reduction 'SAINT v8.37A (Bruker, 2015)'
_computing_molecular_graphics 'Olex2 (Dolomanov et al., 2009)'
_computing_publication_material 'Olex2 (Dolomanov et al., 2009)'
_computing_structure_refinement 'ShelXL (Sheldrick, 2015)'
_computing_structure_solution 'ShelXT (Sheldrick, 2015)'
_diffrn_ambient_temperature 173
_diffrn_measured_fraction_theta_full 0.996
_diffrn_measured_fraction_theta_max 0.993
_diffrn_measurement_device_type 'Bruker APEX-II CCD'
_diffrn_measurement_method '\f and \w scans'
_diffrn_radiation_type CuK\a
_diffrn_radiation_wavelength 1.54178
_diffrn_reflns_av_R_equivalents 0.0383
_diffrn_reflns_av_unetI/netI 0.0274
_diffrn_reflns_Laue_measured_fraction_full 0.996
_diffrn_reflns_Laue_measured_fraction_max 0.993
_diffrn_reflns_limit_h_max 8
_diffrn_reflns_limit_h_min -8
_diffrn_reflns_limit_k_max 8
_diffrn_reflns_limit_k_min -10
_diffrn_reflns_limit_l_max 21
_diffrn_reflns_limit_l_min -21
_diffrn_reflns_number 10395
_diffrn_reflns_point_group_measured_fraction_full 0.995
_diffrn_reflns_point_group_measured_fraction_max 0.990
_diffrn_reflns_theta_full 67.679
_diffrn_reflns_theta_max 68.470
_diffrn_reflns_theta_min 4.867
_diffrn_standards_number 0
_exptl_absorpt_coefficient_mu 0.815
_exptl_absorpt_correction_T_max 0.7531
_exptl_absorpt_correction_T_min 0.6915
_exptl_absorpt_correction_type multi-scan
_exptl_absorpt_process_details
'SADABS-2016/2 (Bruker,2016/2) was used for absorption correction. wR2(int) was 0.1372 before and 0.0596 after correction. The Ratio of minimum to maximum transmission is 0.9182. The \l/2 correction factor is Not present.'
_exptl_crystal_colour colourless
_exptl_crystal_colour_primary colourless
_exptl_crystal_density_diffrn 1.354
_exptl_crystal_description needle
_exptl_crystal_F_000 456
_exptl_crystal_size_max 0.2
_exptl_crystal_size_mid 0.08
_exptl_crystal_size_min 0.03
_refine_diff_density_max 0.481
_refine_diff_density_min -0.203
_refine_diff_density_rms 0.044
_refine_ls_abs_structure_details
;
 Flack x determined using 634 quotients [(I+)-(I-)]/[(I+)+(I-)]
 (Parsons, Flack and Wagner, Acta Cryst. B69 (2013) 249-259).
;
_refine_ls_abs_structure_Flack -0.27(12)
_refine_ls_extinction_method none
_refine_ls_goodness_of_fit_ref 0.962
_refine_ls_hydrogen_treatment constr
_refine_ls_matrix_type full
_refine_ls_number_parameters 146
_refine_ls_number_reflns 1941
_refine_ls_number_restraints 0
_refine_ls_restrained_S_all 0.962
_refine_ls_R_factor_all 0.0475
_refine_ls_R_factor_gt 0.0390
_refine_ls_shift/su_max 0.000
_refine_ls_shift/su_mean 0.000
_refine_ls_structure_factor_coef Fsqd
_refine_ls_weighting_details 'w=1/[\s^2^(Fo^2^)+(0.1000P)^2^] where P=(Fo^2^+2Fc^2^)/3'
_refine_ls_weighting_scheme calc
_refine_ls_wR_factor_gt 0.1132
_refine_ls_wR_factor_ref 0.1224
_reflns_Friedel_coverage 0.679
_reflns_Friedel_fraction_full 0.992
_reflns_Friedel_fraction_max 0.985
_reflns_number_gt 1699
_reflns_number_total 1941
_reflns_threshold_expression 'I > 2\s(I)'
_cod_data_source_file jm8b00441_si_004.cif
_cod_data_source_block ta_a
_cod_database_code 1553255
_shelx_shelxl_version_number 2014/7
_shelx_space_group_comment
;
The symmetry employed for this shelxl refinement is uniquely defined
by the following loop, which should always be used as a source of
symmetry information in preference to the above space-group names.
They are only intended as comments.
;
_olex2_refinement_description
;
1. Fixed Uiso
 At 1.2 times of:
  All C(H) groups, All C(H,H) groups
 At 1.5 times of:
  All O(H) groups
2.a Ternary CH refined with riding coordinates:
 C9(H9)
2.b Secondary CH2 refined with riding coordinates:
 C10(H10A,H10B)
2.c Aromatic/amide H refined with riding coordinates:
 C4(H4), C1(H1), C3(H3A), C11(H11), C2(H2)
2.d X=CH2 refined with riding coordinates:
 C12(H12A,H12B)
2.e Idealised tetrahedral OH refined as rotating group:
 O3(H3)
;
_olex2_submission_special_instructions 'No special instructions were received'

loop_
_space_group_symop_operation_xyz
'x, y, z'
'-x+1/2, -y, z+1/2'
'-x, y+1/2, -z+1/2'
'x+1/2, -y+1/2, -z'

loop_
_atom_site_label
_atom_site_type_symbol
_atom_site_fract_x
_atom_site_fract_y
_atom_site_fract_z
_atom_site_U_iso_or_equiv
_atom_site_adp_type
_atom_site_occupancy
_atom_site_site_symmetry_order
_atom_site_calc_flag
_atom_site_refinement_flags_posn
O2 O 0.3637(3) 0.3254(3) 0.32822(10) 0.0411(6) Uani 1 1 d .
O1 O 0.3270(4) 0.6555(3) 0.52591(10) 0.0450(6) Uani 1 1 d .
N1 N 0.3324(3) 0.5240(3) 0.41467(11) 0.0270(5) Uani 1 1 d .
O3 O 0.5146(4) 0.8725(3) 0.31702(13) 0.0526(7) Uani 1 1 d .
H3 H 0.5468 0.8748 0.2725 0.079 Uiso 1 1 calc GR
C8 C 0.3504(4) 0.3688(3) 0.39150(14) 0.0283(6) Uani 1 1 d .
C5 C 0.3532(3) 0.2701(3) 0.45920(14) 0.0259(6) Uani 1 1 d .
C7 C 0.3332(4) 0.5340(3) 0.49195(13) 0.0282(6) Uani 1 1 d .
C6 C 0.3422(4) 0.3697(3) 0.51949(14) 0.0271(6) Uani 1 1 d .
C4 C 0.3619(4) 0.1087(4) 0.46723(16) 0.0327(6) Uani 1 1 d .
H4 H 0.3690 0.0408 0.4257 0.039 Uiso 1 1 calc R
C1 C 0.3394(4) 0.3117(4) 0.59038(14) 0.0344(7) Uani 1 1 d .
H1 H 0.3318 0.3802 0.6317 0.041 Uiso 1 1 calc R
C9 C 0.3171(4) 0.6665(3) 0.36845(14) 0.0312(6) Uani 1 1 d .
H9 H 0.2668 0.7532 0.4004 0.037 Uiso 1 1 calc R
C3 C 0.3598(4) 0.0495(4) 0.53809(17) 0.0371(7) Uani 1 1 d .
H3A H 0.3664 -0.0613 0.5455 0.045 Uiso 1 1 calc R
C11 C 0.1757(5) 0.6459(4) 0.30598(16) 0.0413(7) Uani 1 1 d .
H11 H 0.2017 0.5667 0.2704 0.050 Uiso 1 1 calc R
C2 C 0.3482(4) 0.1491(4) 0.59893(16) 0.0361(7) Uani 1 1 d .
H2 H 0.3462 0.1050 0.6470 0.043 Uiso 1 1 calc R
C10 C 0.5182(4) 0.7156(4) 0.34248(17) 0.0382(7) Uani 1 1 d .
H10A H 0.6112 0.7062 0.3837 0.046 Uiso 1 1 calc R
H10B H 0.5613 0.6448 0.3024 0.046 Uiso 1 1 calc R
C12 C 0.0196(5) 0.7308(5) 0.29807(19) 0.0562(11) Uani 1 1 d .
H12A H -0.0102 0.8109 0.3328 0.067 Uiso 1 1 calc R
H12B H -0.0643 0.7124 0.2576 0.067 Uiso 1 1 calc R

loop_
_atom_site_aniso_label
_atom_site_aniso_U_11
_atom_site_aniso_U_22
_atom_site_aniso_U_33
_atom_site_aniso_U_23
_atom_site_aniso_U_13
_atom_site_aniso_U_12
O2 0.0595(12) 0.0401(13) 0.0238(10) -0.0055(8) 0.0026(9) 0.0038(11)
O1 0.0772(15) 0.0283(13) 0.0295(10) -0.0045(9) 0.0041(10) 0.0025(11)
N1 0.0339(11) 0.0264(13) 0.0207(11) 0.0013(9) 0.0012(9) 0.0002(10)
O3 0.0801(16) 0.0343(15) 0.0435(14) 0.0094(10) 0.0148(12) -0.0035(12)
C8 0.0282(11) 0.0303(15) 0.0264(13) -0.0010(11) -0.0012(11) -0.0009(12)
C5 0.0260(10) 0.0240(15) 0.0277(13) 0.0015(10) 0.0011(10) 0.0000(10)
C7 0.0339(13) 0.0267(16) 0.0239(12) 0.0011(11) 0.0009(11) -0.0016(12)
C6 0.0277(11) 0.0280(14) 0.0257(12) 0.0004(10) -0.0003(10) 0.0015(11)
C4 0.0333(13) 0.0249(15) 0.0400(15) -0.0003(12) -0.0008(12) -0.0010(12)
C1 0.0386(13) 0.0398(18) 0.0248(13) 0.0033(11) 0.0004(11) -0.0012(14)
C9 0.0403(14) 0.0284(16) 0.0249(12) 0.0062(11) 0.0018(11) 0.0042(12)
C3 0.0332(13) 0.0272(16) 0.0510(17) 0.0104(13) -0.0008(14) 0.0008(12)
C11 0.0477(16) 0.043(2) 0.0330(14) 0.0094(13) -0.0037(13) 0.0031(14)
C2 0.0347(12) 0.0380(19) 0.0357(15) 0.0128(13) -0.0009(12) -0.0028(13)
C10 0.0445(15) 0.0319(18) 0.0382(16) 0.0091(13) 0.0038(12) -0.0033(13)
C12 0.0422(16) 0.082(3) 0.0449(18) 0.019(2) 0.0021(14) 0.0147(18)

loop_
_atom_type_symbol
_atom_type_description
_atom_type_scat_dispersion_real
_atom_type_scat_dispersion_imag
_atom_type_scat_source
C C 0.0181 0.0091 'International Tables Vol C Tables 4.2.6.8 and 6.1.1.4'
H H 0.0000 0.0000 'International Tables Vol C Tables 4.2.6.8 and 6.1.1.4'
N N 0.0311 0.0180 'International Tables Vol C Tables 4.2.6.8 and 6.1.1.4'
O O 0.0492 0.0322 'International Tables Vol C Tables 4.2.6.8 and 6.1.1.4'

loop_
_geom_angle_atom_site_label_1
_geom_angle_atom_site_label_2
_geom_angle_atom_site_label_3
_geom_angle
C8 N1 C7 111.1(2)
C8 N1 C9 127.6(2)
C7 N1 C9 121.3(2)
C10 O3 H3 109.5
O2 C8 N1 125.7(2)
O2 C8 C5 127.8(3)
N1 C8 C5 106.47(19)
C6 C5 C8 108.1(2)
C4 C5 C8 130.3(3)
C4 C5 C6 121.6(3)
O1 C7 N1 124.4(3)
O1 C7 C6 129.3(2)
N1 C7 C6 106.3(2)
C5 C6 C7 107.9(2)
C1 C6 C5 121.5(3)
C1 C6 C7 130.6(3)
C5 C4 H4 121.3
C5 C4 C3 117.3(3)
C3 C4 H4 121.3
C6 C1 H1 121.4
C6 C1 C2 117.2(3)
C2 C1 H1 121.4
N1 C9 H9 107.2
N1 C9 C11 112.4(2)
N1 C9 C10 109.5(2)
C11 C9 H9 107.2
C11 C9 C10 112.9(2)
C10 C9 H9 107.2
C4 C3 H3A 119.3
C4 C3 C2 121.4(3)
C2 C3 H3A 119.3
C9 C11 H11 118.1
C12 C11 C9 123.8(3)
C12 C11 H11 118.1
C1 C2 C3 121.0(3)
C1 C2 H2 119.5
C3 C2 H2 119.5
O3 C10 C9 110.1(2)
O3 C10 H10A 109.6
O3 C10 H10B 109.6
C9 C10 H10A 109.6
C9 C10 H10B 109.6
H10A C10 H10B 108.2
C11 C12 H12A 120.0
C11 C12 H12B 120.0
H12A C12 H12B 120.0

loop_
_geom_bond_atom_site_label_1
_geom_bond_atom_site_label_2
_geom_bond_distance
O2 C8 1.211(3)
O1 C7 1.201(3)
N1 C8 1.386(4)
N1 C7 1.407(3)
N1 C9 1.475(3)
O3 H3 0.8400
O3 C10 1.408(4)
C8 C5 1.488(3)
C5 C6 1.385(4)
C5 C4 1.377(4)
C7 C6 1.481(4)
C6 C1 1.379(4)
C4 H4 0.9500
C4 C3 1.382(4)
C1 H1 0.9500
C1 C2 1.389(5)
C9 H9 1.0000
C9 C11 1.509(4)
C9 C10 1.527(4)
C3 H3A 0.9500
C3 C2 1.393(4)
C11 H11 0.9500
C11 C12 1.305(5)
C2 H2 0.9500
C10 H10A 0.9900
C10 H10B 0.9900
C12 H12A 0.9500
C12 H12B 0.9500
